data_4323518
loop_
_publ_author_name
'Donna T. Chow'
'Robert McDonald'
'Arthur Mar'

_publ_section_title
;
 Synthesis and Structure of the Zintl Phase SrSn3Sb4
;
_journal_name_full 'Inorganic Chemistry'
_journal_page_first 3750
_journal_page_last 3753
_journal_paper_doi 10.1021/ic9612212
_journal_volume 36
_journal_year 1997
_chemical_formula_structural 'Sb4 Sn3 Sr'
_chemical_formula_sum 'Sb4 Sn3 Sr'
_chemical_formula_weight 930.69
_chemical_name_common 'strontium tin antimonide'
_chemical_name_systematic 'strontium tritin tetraantimonide'
_space_group_IT_number 62
_symmetry_cell_setting orthorhombic
_symmetry_space_group_name_Hall '-P 2ac 2n'
_symmetry_space_group_name_H-M 'P n m a'
_atom_sites_solution_hydrogens geom
_atom_sites_solution_primary direct
_atom_sites_solution_secondary difmap
_audit_creation_method SHELXL
_cell_angle_alpha 90.00
_cell_angle_beta 90.00
_cell_angle_gamma 90.00
_cell_formula_units_Z 4
_cell_length_a 10.060(2)
_cell_length_b 4.3614(10)
_cell_length_c 22.934(4)
_cell_measurement_reflns_used 42
_cell_measurement_temperature 295(2)
_cell_measurement_theta_max 19.1
_cell_measurement_theta_min 10.0
_cell_volume 1006.2(4)
_computing_cell_refinement 'Siemens XSCANS'
_computing_data_collection 'Siemens XSCANS'
_computing_data_reduction 'Siemens SHELXTL'
_computing_molecular_graphics 'Siemens SHELXTL'
_computing_publication_material 'Siemens SHELXTL'
_computing_structure_refinement 'Siemens SHELXTL'
_computing_structure_solution 'Siemens SHELXTL'
_diffrn_ambient_temperature 295(2)
_diffrn_measurement_device 'Siemens P4RA'
_diffrn_measurement_method 'theta-two theta'
_diffrn_radiation_monochromator graphite
_diffrn_radiation_source 'rotating anode'
_diffrn_radiation_type MoK\a
_diffrn_radiation_wavelength 0.71073
_diffrn_reflns_av_R_equivalents 0.1269
_diffrn_reflns_av_sigmaI/netI 0.0867
_diffrn_reflns_limit_h_max 14
_diffrn_reflns_limit_h_min -14
_diffrn_reflns_limit_k_max 6
_diffrn_reflns_limit_k_min -6
_diffrn_reflns_limit_l_max 32
_diffrn_reflns_limit_l_min 0
_diffrn_reflns_number 5710
_diffrn_reflns_theta_max 30.00
_diffrn_reflns_theta_min 1.78
_diffrn_standards_decay_% 0
_diffrn_standards_interval_count 200
_diffrn_standards_number 3
_exptl_absorpt_coefficient_mu 23.061
_exptl_absorpt_correction_T_max 0.706
_exptl_absorpt_correction_T_min 0.299
_exptl_absorpt_correction_type psi-scan
_exptl_crystal_colour silver
_exptl_crystal_density_diffrn 6.144
_exptl_crystal_description needle
_exptl_crystal_F_000 1568
_exptl_crystal_size_max 0.34
_exptl_crystal_size_mid 0.02
_exptl_crystal_size_min 0.01
_refine_diff_density_max 3.868
_refine_diff_density_min -2.927
_refine_diff_density_rms 0.732
_refine_ls_extinction_coef 0.00030(10)
_refine_ls_extinction_expression Fc^*^=kFc[1+0.001xFc^2^\l^3^/sin(2\q)]^-1/4^
_refine_ls_extinction_method SHELXL
_refine_ls_goodness_of_fit_all 1.055
_refine_ls_goodness_of_fit_obs 1.103
_refine_ls_matrix_type full
_refine_ls_number_parameters 50
_refine_ls_number_reflns 1646
_refine_ls_number_restraints 0
_refine_ls_restrained_S_all 1.059
_refine_ls_restrained_S_obs 1.103
_refine_ls_R_factor_all 0.0942
_refine_ls_R_factor_obs 0.0561
_refine_ls_shift/esd_max 0.000
_refine_ls_shift/esd_mean 0.000
_refine_ls_structure_factor_coef Fsqd
_refine_ls_weighting_details 'w=1/[\s^2^(Fo^2^)+(0.0604P)^2^+0.0000P] where P=(Fo^2^+2Fc^2^)/3'
_refine_ls_weighting_scheme calc
_refine_ls_wR_factor_all 0.1357
_refine_ls_wR_factor_obs 0.1174
_reflns_number_observed 1146
_reflns_number_total 1647
_reflns_observed_criterion >2sigma(I)
_cod_data_source_file ic9612212.cif
_cod_data_source_block SrSn3Sb4
_cod_depositor_comments
;
The following automatic conversions were performed:

'_refine_ls_weighting_scheme' value 'calc
w=1/[\s^2^(Fo^2^)+(0.0604P)^2^+0.0000P] where P=(Fo^2^+2Fc^2^)/3' was
changed to 'calc'. New tag '_refine_ls_weighting_details' was
created. The value of the new tag was set to
'w=1/[\s^2^(Fo^2^)+(0.0604P)^2^+0.0000P] where P=(Fo^2^+2Fc^2^)/3'.

Automatic conversion script
Id: cif_fix_values 3143 2015-03-26 13:38:13Z robertas 
;
_cod_database_code 4323518

loop_
_symmetry_equiv_pos_as_xyz
'x, y, z'
'-x+1/2, -y, z+1/2'
'-x, y+1/2, -z'
'x+1/2, -y+1/2, -z+1/2'
'-x, -y, -z'
'x-1/2, y, -z-1/2'
'x, -y-1/2, z'
'-x-1/2, y-1/2, z-1/2'

loop_
_atom_site_aniso_label
_atom_site_aniso_U_11
_atom_site_aniso_U_22
_atom_site_aniso_U_33
_atom_site_aniso_U_23
_atom_site_aniso_U_13
_atom_site_aniso_U_12
Sr 0.0133(8) 0.0129(10) 0.0116(8) 0.000 0.0010(6) 0.000
Sn1 0.0151(6) 0.0182(8) 0.0139(6) 0.000 -0.0006(5) 0.000
Sn2 0.0216(7) 0.0232(9) 0.0200(8) 0.000 -0.0009(6) 0.000
Sn3 0.0114(6) 0.0136(7) 0.0159(6) 0.000 -0.0010(5) 0.000
Sb1 0.0157(6) 0.0134(7) 0.0121(6) 0.000 0.0020(5) 0.000
Sb2 0.0092(5) 0.0177(8) 0.0184(7) 0.000 0.0012(5) 0.000
Sb3 0.0106(5) 0.0148(7) 0.0174(6) 0.000 -0.0020(5) 0.000
Sb4 0.0159(6) 0.0147(8) 0.0183(7) 0.000 0.0064(5) 0.000

loop_
_atom_site_label
_atom_site_type_symbol
_atom_site_fract_x
_atom_site_fract_y
_atom_site_fract_z
_atom_site_U_iso_or_equiv
_atom_site_thermal_displace_type
_atom_site_occupancy
_atom_site_calc_flag
_atom_site_refinement_flags
_atom_site_disorder_group
Sr Sr 0.0608(2) 0.2500 0.13005(8) 0.0126(4) Uani 1 d S .
Sn1 Sn 0.27652(13) 0.2500 0.25023(6) 0.0157(3) Uani 1 d S .
Sn2 Sn 0.34950(15) 0.2500 0.01011(7) 0.0216(4) Uani 1 d S .
Sn3 Sn 0.45758(12) 0.2500 0.85027(6) 0.0136(3) Uani 1 d S .
Sb1 Sb 0.03441(13) 0.2500 0.76722(6) 0.0137(3) Uani 1 d S .
Sb2 Sb 0.20173(12) 0.2500 0.59224(6) 0.0151(3) Uani 1 d S .
Sb3 Sb 0.21092(12) 0.2500 0.37534(6) 0.0143(3) Uani 1 d S .
Sb4 Sb 0.57006(13) 0.2500 0.52914(6) 0.0163(3) Uani 1 d S .

loop_
_atom_type_symbol
_atom_type_description
_atom_type_scat_dispersion_real
_atom_type_scat_dispersion_imag
_atom_type_scat_source
Sr Sr -1.5307 3.2498 'International Tables Vol C Tables 4.2.6.8 and 6.1.1.4'
Sn Sn -0.6537 1.4246 'International Tables Vol C Tables 4.2.6.8 and 6.1.1.4'
Sb Sb -0.5866 1.5461 'International Tables Vol C Tables 4.2.6.8 and 6.1.1.4'

loop_
_geom_angle_atom_site_label_1
_geom_angle_atom_site_label_2
_geom_angle_atom_site_label_3
_geom_angle
_geom_angle_site_symmetry_1
_geom_angle_site_symmetry_3
_geom_angle_publ_flag
Sb2 Sr Sb2 81.26(5) 2_564 2_554 ?
Sb2 Sr Sb1 87.83(3) 2_564 5_566 ?
Sb2 Sr Sb1 144.09(7) 2_554 5_566 ?
Sb2 Sr Sb1 144.09(7) 2_564 5_556 ?
Sb2 Sr Sb1 87.83(3) 2_554 5_556 ?
Sb1 Sr Sb1 81.23(5) 5_566 5_556 ?
Sb2 Sr Sb4 120.75(6) 2_564 2_554 ?
Sb2 Sr Sb4 71.70(4) 2_554 2_554 ?
Sb1 Sr Sb4 140.89(6) 5_566 2_554 ?
Sb1 Sr Sb4 87.19(4) 5_556 2_554 ?
Sb2 Sr Sb4 71.70(4) 2_564 2_564 ?
Sb2 Sr Sb4 120.75(6) 2_554 2_564 ?
Sb1 Sr Sb4 87.19(4) 5_566 2_564 ?
Sb1 Sr Sb4 140.89(6) 5_556 2_564 ?
Sb4 Sr Sb4 78.64(5) 2_554 2_564 ?
Sb2 Sr Sn1 76.24(5) 2_564 . ?
Sb2 Sr Sn1 76.24(5) 2_554 . ?
Sb1 Sr Sn1 67.94(4) 5_566 . ?
Sb1 Sr Sn1 67.94(4) 5_556 . ?
Sb4 Sr Sn1 139.90(3) 2_554 . ?
Sb4 Sr Sn1 139.90(3) 2_564 . ?
Sb2 Sr Sb3 134.73(4) 2_564 6_556 ?
Sb2 Sr Sb3 134.73(4) 2_554 6_556 ?
Sb1 Sr Sb3 74.87(4) 5_566 6_556 ?
Sb1 Sr Sb3 74.87(4) 5_556 6_556 ?
Sb4 Sr Sb3 66.05(4) 2_554 6_556 ?
Sb4 Sr Sb3 66.05(4) 2_564 6_556 ?
Sn1 Sr Sb3 130.23(6) . 6_556 ?
Sb2 Sr Sb4 73.91(4) 2_564 6_556 ?
Sb2 Sr Sb4 73.91(4) 2_554 6_556 ?
Sb1 Sr Sb4 135.26(4) 5_566 6_556 ?
Sb1 Sr Sb4 135.26(4) 5_556 6_556 ?
Sb4 Sr Sb4 48.51(4) 2_554 6_556 ?
Sb4 Sr Sb4 48.51(4) 2_564 6_556 ?
Sn1 Sr Sb4 140.32(6) . 6_556 ?
Sb3 Sr Sb4 89.45(5) 6_556 6_556 ?
Sb2 Sr Sn1 133.94(4) 2_564 6_556 ?
Sb2 Sr Sn1 133.94(4) 2_554 6_556 ?
Sb1 Sr Sn1 46.11(3) 5_566 6_556 ?
Sb1 Sr Sn1 46.11(3) 5_556 6_556 ?
Sb4 Sr Sn1 100.94(5) 2_554 6_556 ?
Sb4 Sr Sn1 100.94(5) 2_564 6_556 ?
Sn1 Sr Sn1 84.38(4) . 6_556 ?
Sb3 Sr Sn1 45.84(4) 6_556 6_556 ?
Sb4 Sr Sn1 135.29(6) 6_556 6_556 ?
Sb2 Sr Sn2 45.89(3) 2_564 . ?
Sb2 Sr Sn2 45.89(3) 2_554 . ?
Sb1 Sr Sn2 133.72(4) 5_566 . ?
Sb1 Sr Sn2 133.72(4) 5_556 . ?
Sb4 Sr Sn2 79.36(5) 2_554 . ?
Sb4 Sr Sn2 79.36(5) 2_564 . ?
Sn1 Sr Sn2 95.23(5) . . ?
Sb3 Sr Sn2 134.54(6) 6_556 . ?
Sb4 Sr Sn2 45.09(4) 6_556 . ?
Sn1 Sr Sn2 179.61(6) 6_556 . ?
Sb2 Sr Sr 130.63(3) 2_564 1_545 ?
Sb2 Sr Sr 49.37(3) 2_554 1_545 ?
Sb1 Sr Sr 130.61(3) 5_566 1_545 ?
Sb1 Sr Sr 49.39(3) 5_556 1_545 ?
Sb4 Sr Sr 50.68(3) 2_554 1_545 ?
Sb4 Sr Sr 129.32(3) 2_564 1_545 ?
Sn1 Sr Sr 90.0 . 1_545 ?
Sb3 Sr Sr 90.0 6_556 1_545 ?
Sb4 Sr Sr 90.0 6_556 1_545 ?
Sn1 Sr Sr 90.0 6_556 1_545 ?
Sn2 Sr Sr 90.0 . 1_545 ?
Sb1 Sn1 Sb1 96.64(5) 2_564 2_554 ?
Sb1 Sn1 Sb3 90.91(5) 2_564 . ?
Sb1 Sn1 Sb3 90.91(4) 2_554 . ?
Sb1 Sn1 Sr 120.52(4) 2_564 . ?
Sb1 Sn1 Sr 120.52(4) 2_554 . ?
Sb3 Sn1 Sr 128.83(6) . . ?
Sb1 Sn1 Sr 55.78(3) 2_564 6_656 ?
Sb1 Sn1 Sr 55.78(3) 2_554 6_656 ?
Sb3 Sn1 Sr 59.12(4) . 6_656 ?
Sr Sn1 Sr 172.05(6) . 6_656 ?
Sb2 Sn2 Sb2 96.32(6) 2_564 2_554 ?
Sb2 Sn2 Sb4 91.64(5) 2_564 6_556 ?
Sb2 Sn2 Sb4 91.64(5) 2_554 6_556 ?
Sb2 Sn2 Sr 55.23(3) 2_564 . ?
Sb2 Sn2 Sr 55.23(3) 2_554 . ?
Sb4 Sn2 Sr 61.20(5) 6_556 . ?
Sb2 Sn3 Sb1 102.23(6) 6_657 6_657 ?
Sb2 Sn3 Sb3 115.65(4) 6_657 2 ?
Sb1 Sn3 Sb3 111.20(5) 6_657 2 ?
Sb2 Sn3 Sb3 115.65(4) 6_657 2_565 ?
Sb1 Sn3 Sb3 111.20(4) 6_657 2_565 ?
Sb3 Sn3 Sb3 101.24(6) 2 2_565 ?
Sn3 Sb1 Sn1 92.94(5) 6_557 2_565 ?
Sn3 Sb1 Sn1 92.94(5) 6_557 2 ?
Sn1 Sb1 Sn1 96.64(6) 2_565 2 ?
Sn3 Sb1 Sr 126.67(4) 6_557 5_566 ?
Sn1 Sb1 Sr 78.11(4) 2_565 5_566 ?
Sn1 Sb1 Sr 140.02(6) 2 5_566 ?
Sn3 Sb1 Sr 126.67(4) 6_557 5_556 ?
Sn1 Sb1 Sr 140.02(6) 2_565 5_556 ?
Sn1 Sb1 Sr 78.11(4) 2 5_556 ?
Sr Sb1 Sr 81.23(5) 5_566 5_556 ?
Sn3 Sb2 Sn2 98.58(4) 6_557 2 ?
Sn3 Sb2 Sn2 98.58(4) 6_557 2_565 ?
Sn2 Sb2 Sn2 96.32(6) 2 2_565 ?
Sn3 Sb2 Sr 120.40(5) 6_557 2_565 ?
Sn2 Sb2 Sr 141.02(6) 2 2_565 ?
Sn2 Sb2 Sr 78.88(4) 2_565 2_565 ?
Sn3 Sb2 Sr 120.40(5) 6_557 2 ?
Sn2 Sb2 Sr 78.88(4) 2 2 ?
Sn2 Sb2 Sr 141.02(6) 2_565 2 ?
Sr Sb2 Sr 81.26(5) 2_565 2 ?
Sn3 Sb3 Sn3 101.24(6) 2_554 2_564 ?
Sn3 Sb3 Sn1 86.33(5) 2_554 . ?
Sn3 Sb3 Sn1 86.33(5) 2_564 . ?
Sn3 Sb3 Sr 126.39(3) 2_554 6_656 ?
Sn3 Sb3 Sr 126.39(3) 2_564 6_656 ?
Sn1 Sb3 Sr 75.04(5) . 6_656 ?
Sb4 Sb4 Sb4 96.61(9) 5_656 5_666 ?
Sb4 Sb4 Sn2 108.66(6) 5_656 6_656 ?
Sb4 Sb4 Sn2 108.66(6) 5_666 6_656 ?
Sb4 Sb4 Sr 126.61(7) 5_656 2_565 ?
Sb4 Sb4 Sr 69.52(5) 5_666 2_565 ?
Sn2 Sb4 Sr 124.71(5) 6_656 2_565 ?
Sb4 Sb4 Sr 69.52(5) 5_656 2 ?
Sb4 Sb4 Sr 126.61(7) 5_666 2 ?
Sn2 Sb4 Sr 124.71(5) 6_656 2 ?
Sr Sb4 Sr 78.64(5) 2_565 2 ?
Sb4 Sb4 Sr 61.97(5) 5_656 6_656 ?
Sb4 Sb4 Sr 61.97(5) 5_666 6_656 ?
Sn2 Sb4 Sr 73.70(5) 6_656 6_656 ?
Sr Sb4 Sr 131.49(4) 2_565 6_656 ?
Sr Sb4 Sr 131.49(4) 2 6_656 ?

loop_
_geom_bond_atom_site_label_1
_geom_bond_atom_site_label_2
_geom_bond_distance
_geom_bond_site_symmetry_2
_geom_bond_publ_flag
Sr Sb2 3.349(2) 2_564 ?
Sr Sb2 3.349(2) 2_554 ?
Sr Sb1 3.350(2) 5_566 ?
Sr Sb1 3.350(2) 5_556 ?
Sr Sb4 3.442(2) 2_554 ?
Sr Sb4 3.442(2) 2_564 ?
Sr Sn1 3.508(2) . ?
Sr Sb3 3.522(2) 6_556 ?
Sr Sb4 3.652(2) 6_556 ?
Sr Sn1 3.964(2) 6_556 ?
Sr Sn2 4.000(2) . ?
Sr Sr 4.3614(10) 1_545 ?
Sn1 Sb1 2.9198(13) 2_564 ?
Sn1 Sb1 2.9197(13) 2_554 ?
Sn1 Sb3 2.944(2) . ?
Sn1 Sr 3.964(2) 6_656 ?
Sn2 Sb2 2.9272(14) 2_564 ?
Sn2 Sb2 2.9272(14) 2_554 ?
Sn2 Sb4 2.952(2) 6_556 ?
Sn3 Sb2 2.788(2) 6_657 ?
Sn3 Sb1 2.803(2) 6_657 ?
Sn3 Sb3 2.8213(12) 2 ?
Sn3 Sb3 2.8213(12) 2_565 ?
Sb1 Sn3 2.803(2) 6_557 ?
Sb1 Sn1 2.9198(13) 2_565 ?
Sb1 Sn1 2.9198(13) 2 ?
Sb1 Sr 3.350(2) 5_566 ?
Sb1 Sr 3.350(2) 5_556 ?
Sb2 Sn3 2.788(2) 6_557 ?
Sb2 Sn2 2.9272(14) 2 ?
Sb2 Sn2 2.9272(14) 2_565 ?
Sb2 Sr 3.349(2) 2_565 ?
Sb2 Sr 3.349(2) 2 ?
Sb3 Sn3 2.8213(12) 2_554 ?
Sb3 Sn3 2.8213(12) 2_564 ?
Sb3 Sr 3.522(2) 6_656 ?
Sb4 Sb4 2.920(2) 5_656 ?
Sb4 Sb4 2.920(2) 5_666 ?
Sb4 Sn2 2.952(2) 6_656 ?
Sb4 Sr 3.442(2) 2_565 ?
Sb4 Sr 3.442(2) 2 ?
Sb4 Sr 3.652(2) 6_656 ?
